data_7132929
loop_
_publ_author_name
'Patra, Suman'
'Atta, Sayan'
'Ghosh, Soumili'
'Majumdar, Amit'
'Dey, Abhishek'

_publ_section_title
;
 Kinetic isotope effect offers selectivity in CO<sub>2</sub> reduction.
;
_journal_issue 36
_journal_name_full 'Chemical communications (Cambridge, England)'
_journal_page_first 4826
_journal_page_last 4829
_journal_paper_doi 10.1039/d3cc06336d
_journal_volume 60
_journal_year 2024
_chemical_formula_moiety 'C19 H22 N3 Ni O3, Cl O4'
_chemical_formula_sum 'C19 H22 Cl N3 Ni O7'
_chemical_formula_weight 498.55
_space_group_crystal_system monoclinic
_space_group_IT_number 14
_space_group_name_Hall '-P 2ybc'
_space_group_name_H-M_alt 'P 1 21/c 1'
_atom_sites_solution_hydrogens mixed
_audit_creation_date 2023-11-24
_audit_creation_method
;
Olex2 1.2
(compiled 2018.05.29 svn.r3508 for OlexSys, GUI svn.r5506)
;
_audit_update_record
;
2023-11-24 deposited with the CCDC.	2024-04-02 downloaded from the CCDC.
;
_cell_angle_alpha 90
_cell_angle_beta 107.064(2)
_cell_angle_gamma 90
_cell_formula_units_Z 4
_cell_length_a 9.1074(7)
_cell_length_b 16.5750(12)
_cell_length_c 14.4535(11)
_cell_measurement_reflns_used 14765
_cell_measurement_temperature 150(2)
_cell_measurement_theta_max 25.72
_cell_measurement_theta_min 2.34
_cell_volume 2085.8(3)
_computing_cell_refinement 'SAINT V8.38A (?, 2016)'
_computing_data_reduction 'SAINT V8.38A (?, 2016)'
_computing_molecular_graphics 'Olex2 (Dolomanov et al., 2009)'
_computing_publication_material 'Olex2 (Dolomanov et al., 2009)'
_computing_structure_refinement 'ShelXL (Sheldrick, 2015)'
_computing_structure_solution 'ShelXT (Sheldrick, 2015)'
_diffrn_ambient_temperature 149.94
_diffrn_measured_fraction_theta_full 0.987
_diffrn_measured_fraction_theta_max 0.987
_diffrn_measurement_device_type 'Bruker D8VENTURE with PHOTON II Detector'
_diffrn_measurement_method 'phi, omega and kappa scan'
_diffrn_radiation_probe x-ray
_diffrn_radiation_type MoK\a
_diffrn_radiation_wavelength 0.71073
_diffrn_reflns_av_R_equivalents 0.0462
_diffrn_reflns_av_unetI/netI 0.0312
_diffrn_reflns_Laue_measured_fraction_full 0.987
_diffrn_reflns_Laue_measured_fraction_max 0.987
_diffrn_reflns_limit_h_max 11
_diffrn_reflns_limit_h_min -11
_diffrn_reflns_limit_k_max 19
_diffrn_reflns_limit_k_min -20
_diffrn_reflns_limit_l_max 17
_diffrn_reflns_limit_l_min -17
_diffrn_reflns_number 22085
_diffrn_reflns_point_group_measured_fraction_full 0.987
_diffrn_reflns_point_group_measured_fraction_max 0.987
_diffrn_reflns_theta_full 25.242
_diffrn_reflns_theta_max 25.724
_diffrn_reflns_theta_min 2.643
_diffrn_source_type Micro-focus
_diffrn_standards_number 0
_exptl_absorpt_coefficient_mu 1.106
_exptl_absorpt_correction_T_max 0.7453
_exptl_absorpt_correction_T_min 0.5370
_exptl_absorpt_correction_type multi-scan
_exptl_absorpt_process_details
;
SADABS-2016/2 (Bruker,2016/2) was used for absorption correction.
wR2(int) was 0.1303 before and 0.0689 after correction.
The Ratio of minimum to maximum transmission is 0.7205.
The \l/2 correction factor is Not present.
;
_exptl_crystal_colour sky-blue
_exptl_crystal_density_diffrn 1.588
_exptl_crystal_density_method 'not measured'
_exptl_crystal_description block
_exptl_crystal_F_000 1032
_exptl_crystal_size_max 0.22
_exptl_crystal_size_mid 0.2
_exptl_crystal_size_min 0.18
_refine_diff_density_max 0.584
_refine_diff_density_min -0.554
_refine_diff_density_rms 0.058
_refine_ls_extinction_method none
_refine_ls_goodness_of_fit_ref 1.062
_refine_ls_hydrogen_treatment constr
_refine_ls_matrix_type full
_refine_ls_number_parameters 282
_refine_ls_number_reflns 3916
_refine_ls_number_restraints 0
_refine_ls_restrained_S_all 1.062
_refine_ls_R_factor_all 0.0361
_refine_ls_R_factor_gt 0.0331
_refine_ls_shift/su_max 0.001
_refine_ls_shift/su_mean 0.000
_refine_ls_structure_factor_coef Fsqd
_refine_ls_weighting_details 'w=1/[\s^2^(Fo^2^)+(0.0301P)^2^+2.4332P] where P=(Fo^2^+2Fc^2^)/3'
_refine_ls_weighting_scheme calc
_refine_ls_wR_factor_gt 0.0837
_refine_ls_wR_factor_ref 0.0854
_reflns_Friedel_coverage 0.000
_reflns_number_gt 3623
_reflns_number_total 3916
_reflns_threshold_expression 'I > 2\s(I)'
_cod_data_source_file d3cc06336d2.cif
_cod_data_source_block mo_am060623_0m
_cod_depositor_comments 'Adding full bibliography for 7132928--7132929.cif.'
_cod_original_sg_symbol_H-M P21/c
_cod_database_code 7132929
_shelx_shelxl_version_number 2018/3
_shelx_space_group_comment
;
The symmetry employed for this shelxl refinement is uniquely defined
by the following loop, which should always be used as a source of
symmetry information in preference to the above space-group names.
They are only intended as comments.
;
_shelx_estimated_absorpt_t_max 0.826
_shelx_estimated_absorpt_t_min 0.793
_olex2_refinement_description
;
1. Fixed Uiso
 At 1.2 times of:
  All C(H) groups, All C(H,H) groups
 At 1.5 times of:
  All O(H,H) groups
2.a Rotating group:
 O2(H2A,H2B), O3(H3A,H3B)
2.b Secondary CH2 refined with riding coordinates:
 C1(H1A,H1B), C7(H7A,H7B), C13(H13A,H13B)
2.c Aromatic/amide H refined with riding coordinates:
 C3(H3), C4(H4), C5(H5), C6(H6), C9(H9), C10(H10), C11(H11), C12(H12),
 C15(H15), C16(H16), C17(H17), C18(H18)
;
_olex2_submission_special_instructions 'No special instructions were received'

loop_
_space_group_symop_operation_xyz
'x, y, z'
'-x, y+1/2, -z+1/2'
'-x, -y, -z'
'x, -y-1/2, z-1/2'

loop_
_atom_site_label
_atom_site_type_symbol
_atom_site_fract_x
_atom_site_fract_y
_atom_site_fract_z
_atom_site_U_iso_or_equiv
_atom_site_adp_type
_atom_site_occupancy
_atom_site_site_symmetry_order
_atom_site_calc_flag
_atom_site_refinement_flags_posn
_atom_site_refinement_flags_adp
_atom_site_refinement_flags_occupancy
_atom_site_disorder_assembly
_atom_site_disorder_group
Ni1 Ni 0.46873(3) 0.58202(2) 0.36159(2) 0.01955(10) Uani 1 1 d . . . . .
O1 O 0.55105(18) 0.60372(9) 0.50754(11) 0.0240(3) Uani 1 1 d . . . . .
O2 O 0.56810(19) 0.46878(10) 0.37061(12) 0.0296(4) Uani 1 1 d . . . . .
H2A H 0.661208 0.473061 0.365695 0.044 Uiso 1 1 d GR . . . .
H2B H 0.519270 0.439872 0.320387 0.044 Uiso 1 1 d GR . . . .
O3 O 0.28522(18) 0.52272(10) 0.39784(12) 0.0291(4) Uani 1 1 d . . . . .
H3A H 0.212737 0.509619 0.344744 0.044 Uiso 1 1 d GR . . . .
H3B H 0.239678 0.556463 0.427510 0.044 Uiso 1 1 d GR . . . .
N1 N 0.3601(2) 0.69415(11) 0.33351(13) 0.0247(4) Uani 1 1 d . . . . .
N2 N 0.3488(2) 0.56875(11) 0.21582(14) 0.0244(4) Uani 1 1 d . . . . .
N3 N 0.6558(2) 0.64778(11) 0.35327(13) 0.0230(4) Uani 1 1 d . . . . .
C1 C 0.2108(3) 0.67941(16) 0.26021(18) 0.0328(6) Uani 1 1 d . . . . .
H1A H 0.168836 0.730895 0.228616 0.039 Uiso 1 1 calc R . . . .
H1B H 0.136868 0.657165 0.291936 0.039 Uiso 1 1 calc R . . . .
C2 C 0.2314(3) 0.62074(14) 0.18531(17) 0.0275(5) Uani 1 1 d . . . . .
C3 C 0.1330(3) 0.61866(17) 0.09208(18) 0.0358(6) Uani 1 1 d . . . . .
H3 H 0.050737 0.656098 0.072213 0.043 Uiso 1 1 calc R . . . .
C4 C 0.1558(3) 0.56160(17) 0.02834(18) 0.0377(6) Uani 1 1 d . . . . .
H4 H 0.089202 0.559029 -0.035962 0.045 Uiso 1 1 calc R . . . .
C5 C 0.2765(3) 0.50826(16) 0.05917(18) 0.0369(6) Uani 1 1 d . . . . .
H5 H 0.294418 0.468478 0.016408 0.044 Uiso 1 1 calc R . . . .
C6 C 0.3712(3) 0.51356(14) 0.15329(17) 0.0294(5) Uani 1 1 d . . . . .
H6 H 0.454760 0.477011 0.174357 0.035 Uiso 1 1 calc R . . . .
C7 C 0.4584(3) 0.74729(14) 0.29358(17) 0.0299(5) Uani 1 1 d . . . . .
H7A H 0.441630 0.804279 0.308357 0.036 Uiso 1 1 calc R . . . .
H7B H 0.428947 0.741203 0.222348 0.036 Uiso 1 1 calc R . . . .
C8 C 0.6255(3) 0.72637(14) 0.33604(16) 0.0265(5) Uani 1 1 d . . . . .
C9 C 0.7422(3) 0.78340(16) 0.35478(19) 0.0377(6) Uani 1 1 d . . . . .
H9 H 0.719304 0.838849 0.341258 0.045 Uiso 1 1 calc R . . . .
C10 C 0.8919(3) 0.75803(19) 0.3934(2) 0.0443(7) Uani 1 1 d . . . . .
H10 H 0.973632 0.795935 0.406116 0.053 Uiso 1 1 calc R . . . .
C11 C 0.9223(3) 0.67741(19) 0.4134(2) 0.0418(7) Uani 1 1 d . . . . .
H11 H 1.024642 0.659095 0.441331 0.050 Uiso 1 1 calc R . . . .
C12 C 0.8019(3) 0.62429(16) 0.39221(18) 0.0319(5) Uani 1 1 d . . . . .
H12 H 0.822674 0.568638 0.405585 0.038 Uiso 1 1 calc R . . . .
C13 C 0.3368(3) 0.72793(15) 0.42382(17) 0.0307(5) Uani 1 1 d . . . . .
H13A H 0.275759 0.689360 0.449755 0.037 Uiso 1 1 calc R . . . .
H13B H 0.277663 0.778795 0.408301 0.037 Uiso 1 1 calc R . . . .
C14 C 0.4864(3) 0.74420(14) 0.49974(16) 0.0251(5) Uani 1 1 d . . . . .
C15 C 0.5253(3) 0.82235(15) 0.53327(18) 0.0335(6) Uani 1 1 d . . . . .
H15 H 0.455987 0.865256 0.507915 0.040 Uiso 1 1 calc R . . . .
C16 C 0.6630(3) 0.83881(16) 0.60289(18) 0.0361(6) Uani 1 1 d . . . . .
H16 H 0.687834 0.892283 0.625802 0.043 Uiso 1 1 calc R . . . .
C17 C 0.7632(3) 0.77633(16) 0.63824(18) 0.0361(6) Uani 1 1 d . . . . .
H17 H 0.858607 0.787144 0.685254 0.043 Uiso 1 1 calc R . . . .
C18 C 0.7273(3) 0.69787(15) 0.60645(17) 0.0301(5) Uani 1 1 d . . . . .
H18 H 0.798388 0.655708 0.631731 0.036 Uiso 1 1 calc R . . . .
C19 C 0.5878(3) 0.68019(13) 0.53773(15) 0.0232(5) Uani 1 1 d . . . . .
Cl1 Cl 0.88260(7) 0.43695(3) 0.25409(4) 0.02998(15) Uani 1 1 d . . . . .
O4 O 0.8663(3) 0.42244(16) 0.34759(17) 0.0655(7) Uani 1 1 d . . . . .
O5 O 0.7369(2) 0.45685(15) 0.18810(18) 0.0609(6) Uani 1 1 d . . . . .
O6 O 0.9401(3) 0.36663(15) 0.22175(18) 0.0684(7) Uani 1 1 d . . . . .
O7 O 0.9848(3) 0.50181(17) 0.2585(2) 0.0773(8) Uani 1 1 d . . . . .

loop_
_atom_site_aniso_label
_atom_site_aniso_U_11
_atom_site_aniso_U_22
_atom_site_aniso_U_33
_atom_site_aniso_U_23
_atom_site_aniso_U_13
_atom_site_aniso_U_12
Ni1 0.01850(16) 0.02043(16) 0.01888(16) 0.00116(10) 0.00417(11) -0.00231(10)
O1 0.0278(8) 0.0234(8) 0.0196(8) 0.0012(6) 0.0048(6) -0.0065(6)
O2 0.0324(9) 0.0267(8) 0.0321(9) 0.0032(7) 0.0132(7) 0.0002(7)
O3 0.0262(8) 0.0318(9) 0.0285(9) -0.0022(7) 0.0070(7) -0.0085(7)
N1 0.0241(10) 0.0271(10) 0.0210(9) -0.0020(7) 0.0036(8) 0.0031(8)
N2 0.0264(10) 0.0242(9) 0.0217(9) 0.0004(7) 0.0055(8) -0.0031(8)
N3 0.0242(9) 0.0248(9) 0.0219(9) -0.0012(7) 0.0097(8) -0.0040(7)
C1 0.0250(12) 0.0399(14) 0.0272(12) -0.0035(10) -0.0022(10) 0.0092(10)
C2 0.0261(11) 0.0296(12) 0.0247(12) 0.0001(9) 0.0042(9) -0.0016(9)
C3 0.0310(13) 0.0442(15) 0.0265(13) 0.0022(11) -0.0004(10) 0.0034(11)
C4 0.0415(15) 0.0443(15) 0.0211(12) -0.0022(11) -0.0003(11) -0.0073(12)
C5 0.0496(16) 0.0335(13) 0.0283(13) -0.0084(10) 0.0124(12) -0.0082(12)
C6 0.0343(13) 0.0250(12) 0.0284(12) -0.0021(9) 0.0083(10) -0.0029(10)
C7 0.0432(14) 0.0205(11) 0.0254(12) 0.0018(9) 0.0091(10) 0.0003(10)
C8 0.0379(13) 0.0265(11) 0.0193(11) -0.0023(9) 0.0148(10) -0.0071(10)
C9 0.0576(17) 0.0286(13) 0.0337(14) -0.0091(10) 0.0241(13) -0.0172(12)
C10 0.0432(16) 0.0563(18) 0.0398(15) -0.0154(13) 0.0222(13) -0.0299(14)
C11 0.0275(13) 0.0599(18) 0.0407(15) -0.0089(13) 0.0142(11) -0.0125(12)
C12 0.0258(12) 0.0391(14) 0.0328(13) -0.0031(10) 0.0116(10) -0.0022(10)
C13 0.0280(12) 0.0361(13) 0.0278(12) -0.0060(10) 0.0078(10) 0.0056(10)
C14 0.0275(12) 0.0295(12) 0.0200(11) -0.0036(9) 0.0097(9) -0.0024(9)
C15 0.0460(15) 0.0292(13) 0.0282(13) -0.0036(10) 0.0152(11) 0.0014(11)
C16 0.0543(16) 0.0314(13) 0.0259(12) -0.0100(10) 0.0167(12) -0.0150(12)
C17 0.0382(14) 0.0452(15) 0.0230(12) -0.0038(11) 0.0059(11) -0.0185(12)
C18 0.0314(13) 0.0330(13) 0.0233(12) 0.0016(9) 0.0037(10) -0.0069(10)
C19 0.0283(11) 0.0259(11) 0.0174(10) -0.0003(8) 0.0098(9) -0.0065(9)
Cl1 0.0271(3) 0.0295(3) 0.0325(3) -0.0027(2) 0.0074(2) 0.0030(2)
O4 0.0799(17) 0.0761(17) 0.0488(14) 0.0165(12) 0.0318(13) 0.0259(13)
O5 0.0357(11) 0.0677(15) 0.0704(16) 0.0164(12) 0.0017(11) 0.0087(10)
O6 0.0833(18) 0.0570(14) 0.0619(15) -0.0142(12) 0.0167(13) 0.0310(13)
O7 0.0609(15) 0.0718(17) 0.0853(19) 0.0123(14) -0.0003(14) -0.0342(13)

loop_
_atom_type_symbol
_atom_type_description
_atom_type_scat_dispersion_real
_atom_type_scat_dispersion_imag
_atom_type_scat_source
C C 0.0033 0.0016 'International Tables Vol C Tables 4.2.6.8 and 6.1.1.4'
H H 0.0000 0.0000 'International Tables Vol C Tables 4.2.6.8 and 6.1.1.4'
Cl Cl 0.1484 0.1585 'International Tables Vol C Tables 4.2.6.8 and 6.1.1.4'
N N 0.0061 0.0033 'International Tables Vol C Tables 4.2.6.8 and 6.1.1.4'
Ni Ni 0.3393 1.1124 'International Tables Vol C Tables 4.2.6.8 and 6.1.1.4'
O O 0.0106 0.0060 'International Tables Vol C Tables 4.2.6.8 and 6.1.1.4'

loop_
_geom_angle_atom_site_label_1
_geom_angle_atom_site_label_2
_geom_angle_atom_site_label_3
_geom_angle
_geom_angle_site_symmetry_1
_geom_angle_site_symmetry_3
_geom_angle_publ_flag
O1 Ni1 O2 94.19(6) . . ?
O1 Ni1 O3 84.52(6) . . ?
O1 Ni1 N1 93.04(7) . . ?
O1 Ni1 N2 169.74(7) . . ?
O1 Ni1 N3 84.73(7) . . ?
O2 Ni1 O3 85.78(7) . . ?
O2 Ni1 N1 172.74(7) . . ?
O2 Ni1 N2 93.31(7) . . ?
N1 Ni1 O3 95.59(7) . . ?
N2 Ni1 O3 89.06(7) . . ?
N2 Ni1 N1 79.59(7) . . ?
N3 Ni1 O2 97.46(7) . . ?
N3 Ni1 O3 168.97(7) . . ?
N3 Ni1 N1 82.53(7) . . ?
N3 Ni1 N2 101.22(7) . . ?
C19 O1 Ni1 118.54(13) . . ?
Ni1 O2 H2A 109.7 . . ?
Ni1 O2 H2B 109.8 . . ?
H2A O2 H2B 104.2 . . ?
Ni1 O3 H3A 109.9 . . ?
Ni1 O3 H3B 110.0 . . ?
H3A O3 H3B 104.0 . . ?
C1 N1 Ni1 106.01(14) . . ?
C1 N1 C7 110.58(19) . . ?
C1 N1 C13 110.56(18) . . ?
C7 N1 Ni1 107.34(14) . . ?
C7 N1 C13 111.95(18) . . ?
C13 N1 Ni1 110.18(14) . . ?
C2 N2 Ni1 113.29(15) . . ?
C6 N2 Ni1 127.96(16) . . ?
C6 N2 C2 118.7(2) . . ?
C8 N3 Ni1 113.41(15) . . ?
C8 N3 C12 119.0(2) . . ?
C12 N3 Ni1 123.97(16) . . ?
N1 C1 H1A 109.7 . . ?
N1 C1 H1B 109.7 . . ?
N1 C1 C2 109.79(19) . . ?
H1A C1 H1B 108.2 . . ?
C2 C1 H1A 109.7 . . ?
C2 C1 H1B 109.7 . . ?
N2 C2 C1 115.7(2) . . ?
N2 C2 C3 122.0(2) . . ?
C3 C2 C1 122.3(2) . . ?
C2 C3 H3 120.4 . . ?
C4 C3 C2 119.2(2) . . ?
C4 C3 H3 120.4 . . ?
C3 C4 H4 120.5 . . ?
C3 C4 C5 119.1(2) . . ?
C5 C4 H4 120.5 . . ?
C4 C5 H5 120.5 . . ?
C4 C5 C6 119.0(2) . . ?
C6 C5 H5 120.5 . . ?
N2 C6 C5 122.1(2) . . ?
N2 C6 H6 119.0 . . ?
C5 C6 H6 119.0 . . ?
N1 C7 H7A 109.5 . . ?
N1 C7 H7B 109.5 . . ?
N1 C7 C8 110.90(18) . . ?
H7A C7 H7B 108.0 . . ?
C8 C7 H7A 109.5 . . ?
C8 C7 H7B 109.5 . . ?
N3 C8 C7 115.37(19) . . ?
N3 C8 C9 121.4(2) . . ?
C9 C8 C7 123.2(2) . . ?
C8 C9 H9 120.6 . . ?
C10 C9 C8 118.7(3) . . ?
C10 C9 H9 120.6 . . ?
C9 C10 H10 120.2 . . ?
C11 C10 C9 119.7(2) . . ?
C11 C10 H10 120.2 . . ?
C10 C11 H11 120.7 . . ?
C12 C11 C10 118.6(3) . . ?
C12 C11 H11 120.7 . . ?
N3 C12 C11 122.5(3) . . ?
N3 C12 H12 118.7 . . ?
C11 C12 H12 118.7 . . ?
N1 C13 H13A 109.2 . . ?
N1 C13 H13B 109.2 . . ?
N1 C13 C14 112.00(19) . . ?
H13A C13 H13B 107.9 . . ?
C14 C13 H13A 109.2 . . ?
C14 C13 H13B 109.2 . . ?
C15 C14 C13 120.3(2) . . ?
C15 C14 C19 119.7(2) . . ?
C19 C14 C13 120.0(2) . . ?
C14 C15 H15 119.4 . . ?
C16 C15 C14 121.3(2) . . ?
C16 C15 H15 119.4 . . ?
C15 C16 H16 120.6 . . ?
C17 C16 C15 118.8(2) . . ?
C17 C16 H16 120.6 . . ?
C16 C17 H17 119.4 . . ?
C16 C17 C18 121.1(2) . . ?
C18 C17 H17 119.4 . . ?
C17 C18 H18 119.7 . . ?
C17 C18 C19 120.7(2) . . ?
C19 C18 H18 119.7 . . ?
O1 C19 C14 120.6(2) . . ?
O1 C19 C18 121.0(2) . . ?
C18 C19 C14 118.4(2) . . ?
O4 Cl1 O5 109.78(15) . . ?
O6 Cl1 O4 109.09(15) . . ?
O6 Cl1 O5 109.38(15) . . ?
O7 Cl1 O4 109.68(17) . . ?
O7 Cl1 O5 109.00(15) . . ?
O7 Cl1 O6 109.89(19) . . ?

loop_
_geom_bond_atom_site_label_1
_geom_bond_atom_site_label_2
_geom_bond_distance
_geom_bond_site_symmetry_2
_geom_bond_publ_flag
Ni1 O1 2.0526(15) . ?
Ni1 O2 2.0711(16) . ?
Ni1 O3 2.1324(16) . ?
Ni1 N1 2.0885(19) . ?
Ni1 N2 2.0809(19) . ?
Ni1 N3 2.0558(18) . ?
O1 C19 1.350(3) . ?
O2 H2A 0.8744 . ?
O2 H2B 0.8745 . ?
O3 H3A 0.8801 . ?
O3 H3B 0.8792 . ?
N1 C1 1.479(3) . ?
N1 C7 1.487(3) . ?
N1 C13 1.492(3) . ?
N2 C2 1.343(3) . ?
N2 C6 1.343(3) . ?
N3 C8 1.340(3) . ?
N3 C12 1.342(3) . ?
C1 H1A 0.9900 . ?
C1 H1B 0.9900 . ?
C1 C2 1.507(3) . ?
C2 C3 1.383(3) . ?
C3 H3 0.9500 . ?
C3 C4 1.378(4) . ?
C4 H4 0.9500 . ?
C4 C5 1.379(4) . ?
C5 H5 0.9500 . ?
C5 C6 1.383(3) . ?
C6 H6 0.9500 . ?
C7 H7A 0.9900 . ?
C7 H7B 0.9900 . ?
C7 C8 1.505(3) . ?
C8 C9 1.388(3) . ?
C9 H9 0.9500 . ?
C9 C10 1.379(4) . ?
C10 H10 0.9500 . ?
C10 C11 1.378(4) . ?
C11 H11 0.9500 . ?
C11 C12 1.369(4) . ?
C12 H12 0.9500 . ?
C13 H13A 0.9900 . ?
C13 H13B 0.9900 . ?
C13 C14 1.502(3) . ?
C14 C15 1.392(3) . ?
C14 C19 1.408(3) . ?
C15 H15 0.9500 . ?
C15 C16 1.386(4) . ?
C16 H16 0.9500 . ?
C16 C17 1.376(4) . ?
C17 H17 0.9500 . ?
C17 C18 1.386(4) . ?
C18 H18 0.9500 . ?
C18 C19 1.395(3) . ?
Cl1 O4 1.422(2) . ?
Cl1 O5 1.427(2) . ?
Cl1 O6 1.412(2) . ?
Cl1 O7 1.411(2) . ?

loop_
_geom_torsion_atom_site_label_1
_geom_torsion_atom_site_label_2
_geom_torsion_atom_site_label_3
_geom_torsion_atom_site_label_4
_geom_torsion
_geom_torsion_site_symmetry_1
_geom_torsion_site_symmetry_2
_geom_torsion_site_symmetry_3
_geom_torsion_site_symmetry_4
_geom_torsion_publ_flag
Ni1 O1 C19 C14 47.4(2) . . . . ?
Ni1 O1 C19 C18 -132.05(18) . . . . ?
Ni1 N1 C1 C2 -41.3(2) . . . . ?
Ni1 N1 C7 C8 -32.1(2) . . . . ?
Ni1 N1 C13 C14 63.5(2) . . . . ?
Ni1 N2 C2 C1 1.4(3) . . . . ?
Ni1 N2 C2 C3 -176.55(19) . . . . ?
Ni1 N2 C6 C5 175.87(18) . . . . ?
Ni1 N3 C8 C7 -19.7(2) . . . . ?
Ni1 N3 C8 C9 161.51(18) . . . . ?
Ni1 N3 C12 C11 -158.5(2) . . . . ?
N1 C1 C2 N2 27.5(3) . . . . ?
N1 C1 C2 C3 -154.6(2) . . . . ?
N1 C7 C8 N3 35.6(3) . . . . ?
N1 C7 C8 C9 -145.6(2) . . . . ?
N1 C13 C14 C15 118.2(2) . . . . ?
N1 C13 C14 C19 -62.2(3) . . . . ?
N2 C2 C3 C4 0.0(4) . . . . ?
N3 C8 C9 C10 -1.0(4) . . . . ?
C1 N1 C7 C8 -147.34(19) . . . . ?
C1 N1 C13 C14 -179.6(2) . . . . ?
C1 C2 C3 C4 -177.8(2) . . . . ?
C2 N2 C6 C5 -0.6(3) . . . . ?
C2 C3 C4 C5 -0.2(4) . . . . ?
C3 C4 C5 C6 0.1(4) . . . . ?
C4 C5 C6 N2 0.4(4) . . . . ?
C6 N2 C2 C1 178.4(2) . . . . ?
C6 N2 C2 C3 0.5(3) . . . . ?
C7 N1 C1 C2 74.8(2) . . . . ?
C7 N1 C13 C14 -55.8(3) . . . . ?
C7 C8 C9 C10 -179.7(2) . . . . ?
C8 N3 C12 C11 -1.3(4) . . . . ?
C8 C9 C10 C11 -0.7(4) . . . . ?
C9 C10 C11 C12 1.4(4) . . . . ?
C10 C11 C12 N3 -0.4(4) . . . . ?
C12 N3 C8 C7 -179.2(2) . . . . ?
C12 N3 C8 C9 2.0(3) . . . . ?
C13 N1 C1 C2 -160.7(2) . . . . ?
C13 N1 C7 C8 88.9(2) . . . . ?
C13 C14 C15 C16 -179.7(2) . . . . ?
C13 C14 C19 O1 -0.9(3) . . . . ?
C13 C14 C19 C18 178.5(2) . . . . ?
C14 C15 C16 C17 0.7(4) . . . . ?
C15 C14 C19 O1 178.7(2) . . . . ?
C15 C14 C19 C18 -1.8(3) . . . . ?
C15 C16 C17 C18 -1.0(4) . . . . ?
C16 C17 C18 C19 -0.2(4) . . . . ?
C17 C18 C19 O1 -179.0(2) . . . . ?
C17 C18 C19 C14 1.6(3) . . . . ?
C19 C14 C15 C16 0.7(4) . . . . ?
